data_7214671
loop_
_publ_author_name
'Peng, Guo'
'Liu, Zhihui'
'Ma, Li'
'Liang, Li'
'Zhang, Limin'
'Kostakis, George. E'
'Deng, Hong'

_publ_section_title
;
 A series of 3d--4f heterometallic coordination polymers constructed from
 size-tunable copper halide clusters and lanthanide-organic motifs
;
_journal_issue 18
_journal_name_full CrystEngComm
_journal_page_first 5974
_journal_paper_doi 10.1039/c2ce25214g
_journal_volume 14
_journal_year 2012
_chemical_formula_moiety '2(C36 H32 Br6 Cu6 N6 O16 Tb2), 7(H2 O)'
_chemical_formula_sum 'C72 H78 Br12 Cu12 N12 O39 Tb4'
_chemical_formula_weight 4092.54
_chemical_name_systematic
;
?
;
_space_group_IT_number 2
_symmetry_cell_setting triclinic
_symmetry_space_group_name_Hall '-P 1'
_symmetry_space_group_name_H-M 'P -1'
_atom_sites_solution_hydrogens geom
_atom_sites_solution_primary direct
_atom_sites_solution_secondary difmap
_audit_creation_method SHELXL-97
_cell_angle_alpha 73.2130(10)
_cell_angle_beta 82.5410(10)
_cell_angle_gamma 77.7480(10)
_cell_formula_units_Z 1
_cell_length_a 9.8116(7)
_cell_length_b 14.7661(10)
_cell_length_c 20.1753(14)
_cell_measurement_reflns_used 9788
_cell_measurement_temperature 296(2)
_cell_measurement_theta_max 25.20
_cell_measurement_theta_min 2.03
_cell_volume 2727.3(3)
_computing_cell_refinement 'Apex2 (Bruker, 2005)'
_computing_data_collection 'Apex2 (Bruker, 2005)'
_computing_data_reduction 'Apex2 (Bruker, 2005)'
_computing_molecular_graphics 'SHELXTL 6.12'
_computing_publication_material 'SHELXTL 6.12'
_computing_structure_refinement 'SHELXTL 6.12'
_computing_structure_solution 'SHELXTL 6.12 (Bruker, 2000-2003)'
_diffrn_ambient_temperature 296(2)
_diffrn_measured_fraction_theta_full 0.997
_diffrn_measured_fraction_theta_max 0.997
_diffrn_measurement_device_type 'Bruker AXS SMART APEX CCD diffractometer'
_diffrn_measurement_method '\w scans'
_diffrn_radiation_monochromator graphite
_diffrn_radiation_source 'fine-focus sealed tube'
_diffrn_radiation_type MoK\a
_diffrn_radiation_wavelength 0.71073
_diffrn_reflns_av_R_equivalents 0.0434
_diffrn_reflns_av_sigmaI/netI 0.0528
_diffrn_reflns_limit_h_max 11
_diffrn_reflns_limit_h_min -11
_diffrn_reflns_limit_k_max 17
_diffrn_reflns_limit_k_min -17
_diffrn_reflns_limit_l_max 24
_diffrn_reflns_limit_l_min -24
_diffrn_reflns_number 26434
_diffrn_reflns_theta_full 25.20
_diffrn_reflns_theta_max 25.20
_diffrn_reflns_theta_min 2.03
_exptl_absorpt_coefficient_mu 9.318
_exptl_absorpt_correction_T_max 0.5616
_exptl_absorpt_correction_T_min 0.2133
_exptl_absorpt_correction_type multi-scan
_exptl_absorpt_process_details 'Apex2 (Bruker, 2005)'
_exptl_crystal_colour yellow
_exptl_crystal_density_diffrn 2.492
_exptl_crystal_density_method 'not measured'
_exptl_crystal_description block
_exptl_crystal_F_000 1904
_exptl_crystal_size_max 0.24
_exptl_crystal_size_mid 0.16
_exptl_crystal_size_min 0.07
_refine_diff_density_max 1.266
_refine_diff_density_min -1.156
_refine_diff_density_rms 0.131
_refine_ls_extinction_method none
_refine_ls_goodness_of_fit_ref 1.039
_refine_ls_hydrogen_treatment constr
_refine_ls_matrix_type full
_refine_ls_number_parameters 682
_refine_ls_number_reflns 9788
_refine_ls_number_restraints 0
_refine_ls_restrained_S_all 1.039
_refine_ls_R_factor_all 0.0480
_refine_ls_R_factor_gt 0.0338
_refine_ls_shift/su_max 0.001
_refine_ls_shift/su_mean 0.000
_refine_ls_structure_factor_coef Fsqd
_refine_ls_weighting_details 'calc w=1/[\s^2^(Fo^2^)+(0.0295P)^2^+4.1379P] where P=(Fo^2^+2Fc^2^)/3'
_refine_ls_weighting_scheme calc
_refine_ls_wR_factor_gt 0.0789
_refine_ls_wR_factor_ref 0.0848
_reflns_number_gt 7786
_reflns_number_total 9788
_reflns_threshold_expression >2sigma(I)
_cod_data_source_file c2ce25214g.txt
_cod_data_source_block 3
_cod_original_sg_symbol_Hall -P1
_cod_original_sg_symbol_H-M P-1
_cod_database_code 7214671

loop_
_symmetry_equiv_pos_as_xyz
'x, y, z'
'-x, -y, -z'

loop_
_atom_site_label
_atom_site_type_symbol
_atom_site_fract_x
_atom_site_fract_y
_atom_site_fract_z
_atom_site_U_iso_or_equiv
_atom_site_adp_type
_atom_site_occupancy
_atom_site_symmetry_multiplicity
_atom_site_calc_flag
_atom_site_refinement_flags
Br1 Br 0.66995(7) 0.37214(5) 0.49209(4) 0.04877(19) Uani 1 1 d .
Br2 Br 0.96196(7) 0.50323(4) 0.33781(3) 0.03889(16) Uani 1 1 d .
Br3 Br 1.01693(9) 0.18489(6) 0.43591(5) 0.0676(2) Uani 1 1 d .
Br4 Br 0.78267(8) 0.32493(6) 0.27178(5) 0.0589(2) Uani 1 1 d .
Br5 Br 0.50124(9) 0.57825(7) 0.13585(5) 0.0688(3) Uani 1 1 d .
Br6 Br 0.37655(7) 0.38384(5) 0.05534(4) 0.04332(17) Uani 1 1 d .
C1 C 0.4473(6) 0.7921(4) 0.2284(3) 0.0287(13) Uani 1 1 d .
C2 C 0.4404(6) 0.6910(4) 0.2716(3) 0.0249(13) Uani 1 1 d .
C3 C 0.5626(6) 0.6267(4) 0.2907(3) 0.0291(13) Uani 1 1 d .
H3 H 0.6473 0.6479 0.2772 0.035 Uiso 1 1 calc R
C4 C 0.4387(7) 0.5074(5) 0.3474(4) 0.0432(17) Uani 1 1 d .
H4 H 0.4373 0.4441 0.3730 0.052 Uiso 1 1 calc R
C5 C 0.3153(6) 0.5673(4) 0.3316(4) 0.0425(17) Uani 1 1 d .
H5 H 0.2314 0.5456 0.3474 0.051 Uiso 1 1 calc R
C6 C 0.3150(6) 0.6598(4) 0.2924(3) 0.0358(15) Uani 1 1 d .
H6 H 0.2312 0.7011 0.2798 0.043 Uiso 1 1 calc R
C7 C -0.0453(6) 0.8159(4) 0.1400(3) 0.0291(13) Uani 1 1 d .
C8 C -0.0265(6) 0.7118(4) 0.1404(3) 0.0278(13) Uani 1 1 d .
C9 C 0.1066(6) 0.6587(4) 0.1374(3) 0.0374(15) Uani 1 1 d .
H9 H 0.1822 0.6887 0.1350 0.045 Uiso 1 1 calc R
C10 C 0.0213(7) 0.5230(4) 0.1448(4) 0.0454(18) Uani 1 1 d .
H10 H 0.0375 0.4579 0.1470 0.054 Uiso 1 1 calc R
C11 C -0.1148(7) 0.5703(5) 0.1488(4) 0.0428(17) Uani 1 1 d .
H11 H -0.1887 0.5380 0.1537 0.051 Uiso 1 1 calc R
C12 C -0.1393(6) 0.6673(4) 0.1454(3) 0.0341(15) Uani 1 1 d .
H12 H -0.2302 0.7020 0.1465 0.041 Uiso 1 1 calc R
C13 C 0.8484(6) 0.1115(4) 0.1176(3) 0.0281(13) Uani 1 1 d .
C14 C 0.8663(6) 0.2147(4) 0.0896(3) 0.0277(13) Uani 1 1 d .
C15 C 0.9976(7) 0.2381(5) 0.0756(4) 0.0483(19) Uani 1 1 d .
H15 H 1.0778 0.1910 0.0829 0.058 Uiso 1 1 calc R
C16 C 1.0052(7) 0.3342(5) 0.0501(4) 0.054(2) Uani 1 1 d .
H16 H 1.0919 0.3527 0.0379 0.065 Uiso 1 1 calc R
C17 C 0.8865(7) 0.4019(4) 0.0428(4) 0.0401(16) Uani 1 1 d .
H17 H 0.8946 0.4663 0.0262 0.048 Uiso 1 1 calc R
C18 C 0.7515(6) 0.2874(4) 0.0807(3) 0.0306(14) Uani 1 1 d .
H18 H 0.6635 0.2705 0.0911 0.037 Uiso 1 1 calc R
C19 C 0.5984(6) 0.0209(4) 0.3126(4) 0.0376(16) Uani 1 1 d .
C20 C 0.5642(6) 0.0708(4) 0.3686(3) 0.0364(15) Uani 1 1 d .
C21 C 0.6577(7) 0.1226(5) 0.3798(4) 0.0431(17) Uani 1 1 d .
H21 H 0.7420 0.1224 0.3527 0.052 Uiso 1 1 calc R
C22 C 0.5122(8) 0.1724(5) 0.4639(4) 0.057(2) Uani 1 1 d .
H22 H 0.4938 0.2070 0.4970 0.068 Uiso 1 1 calc R
C23 C 0.4118(8) 0.1254(6) 0.4570(4) 0.066(2) Uani 1 1 d .
H23 H 0.3275 0.1286 0.4840 0.079 Uiso 1 1 calc R
C24 C 0.4389(7) 0.0728(5) 0.4087(4) 0.055(2) Uani 1 1 d .
H24 H 0.3732 0.0389 0.4032 0.066 Uiso 1 1 calc R
C25 C 1.3387(6) 0.1077(4) 0.1887(3) 0.0266(13) Uani 1 1 d .
C26 C 1.3230(5) 0.1917(4) 0.2182(3) 0.0258(13) Uani 1 1 d .
C27 C 1.4343(6) 0.2335(4) 0.2214(3) 0.0313(14) Uani 1 1 d .
H27 H 1.5236 0.2098 0.2048 0.038 Uiso 1 1 calc R
C28 C 1.4121(6) 0.3103(4) 0.2492(4) 0.0396(16) Uani 1 1 d .
H28 H 1.4855 0.3400 0.2512 0.047 Uiso 1 1 calc R
C29 C 1.2783(7) 0.3424(5) 0.2742(4) 0.0458(18) Uani 1 1 d .
H29 H 1.2633 0.3954 0.2920 0.055 Uiso 1 1 calc R
C30 C 1.1925(6) 0.2287(4) 0.2449(3) 0.0384(16) Uani 1 1 d .
H30 H 1.1170 0.2013 0.2424 0.046 Uiso 1 1 calc R
C31 C 1.0841(6) 0.1819(4) 0.6922(3) 0.0324(14) Uani 1 1 d .
C32 C 1.1176(6) 0.2540(4) 0.6260(3) 0.0281(13) Uani 1 1 d .
C33 C 1.0172(6) 0.2969(4) 0.5785(3) 0.0317(14) Uani 1 1 d .
H33 H 0.9297 0.2792 0.5890 0.038 Uiso 1 1 calc R
C34 C 1.1651(7) 0.3881(5) 0.5057(3) 0.0415(16) Uani 1 1 d .
H34 H 1.1814 0.4347 0.4648 0.050 Uiso 1 1 calc R
C35 C 1.2721(7) 0.3494(4) 0.5496(4) 0.0414(16) Uani 1 1 d .
H35 H 1.3576 0.3698 0.5387 0.050 Uiso 1 1 calc R
C36 C 1.2485(6) 0.2793(4) 0.6100(3) 0.0337(14) Uani 1 1 d .
H36 H 1.3197 0.2495 0.6396 0.040 Uiso 1 1 calc R
Cu1 Cu 0.73999(10) 0.43968(6) 0.34138(6) 0.0660(3) Uani 1 1 d .
Cu2 Cu 0.77255(10) 0.25605(7) 0.42780(6) 0.0622(3) Uani 1 1 d .
Cu3 Cu 0.89987(10) 0.39892(7) 0.44703(5) 0.0571(3) Uani 1 1 d .
Cu4 Cu 0.98478(9) 0.33271(8) 0.32572(6) 0.0650(3) Uani 1 1 d .
Cu5 Cu 0.32627(9) 0.50407(6) 0.11508(6) 0.0587(3) Uani 1 1 d .
Cu6 Cu 0.59103(10) 0.48578(6) 0.05367(6) 0.0599(3) Uani 1 1 d .
N1 N 0.5643(5) 0.5353(3) 0.3277(3) 0.0317(12) Uani 1 1 d .
N2 N 0.1320(5) 0.5657(4) 0.1378(3) 0.0411(14) Uani 1 1 d .
N3 N 0.7580(5) 0.3803(3) 0.0583(3) 0.0338(12) Uani 1 1 d .
N4 N 0.6345(6) 0.1726(4) 0.4268(3) 0.0480(15) Uani 1 1 d .
N5 N 1.1690(5) 0.3017(4) 0.2741(3) 0.0413(14) Uani 1 1 d .
N6 N 1.0388(5) 0.3624(4) 0.5186(3) 0.0385(13) Uani 1 1 d .
O1 O 0.5624(4) 0.8184(3) 0.2219(3) 0.0453(12) Uani 1 1 d .
O2 O 0.3391(4) 0.8419(3) 0.2009(2) 0.0390(11) Uani 1 1 d .
O3 O 0.0576(4) 0.8429(3) 0.1531(3) 0.0424(11) Uani 1 1 d .
O4 O -0.1649(4) 0.8671(3) 0.1277(2) 0.0368(10) Uani 1 1 d .
O5 O 0.7320(4) 0.0924(3) 0.1126(2) 0.0385(11) Uani 1 1 d .
O6 O 0.9464(4) 0.0497(3) 0.1450(2) 0.0427(11) Uani 1 1 d .
O7 O 0.5318(4) -0.0411(3) 0.3096(2) 0.0456(12) Uani 1 1 d .
O8 O 0.6965(4) 0.0457(3) 0.2665(2) 0.0383(10) Uani 1 1 d .
O9 O 1.2305(4) 0.0833(3) 0.1796(2) 0.0373(11) Uani 1 1 d .
O10 O 1.4597(4) 0.0660(3) 0.1749(2) 0.0426(11) Uani 1 1 d .
O11 O 0.9615(4) 0.1645(3) 0.7030(2) 0.0428(11) Uani 1 1 d .
O12 O 1.1784(4) 0.1434(3) 0.7322(2) 0.0439(11) Uani 1 1 d .
O1W O 0.5708(5) 0.9600(4) 0.0811(3) 0.0565(13) Uani 1 1 d .
O2W O 0.2575(5) 0.9298(3) 0.3086(2) 0.0495(12) Uani 1 1 d .
O3W O -0.0209(4) 1.0398(3) 0.2787(2) 0.0411(11) Uani 1 1 d .
O4W O 0.2283(5) 0.9777(3) 0.0807(2) 0.0528(13) Uani 1 1 d .
O5W O 0.0692(8) 0.9677(5) 0.4151(3) 0.104(2) Uani 1 1 d .
O6W O 0.0000 0.0000 0.0000 0.110(4) Uani 1 2 d S
O7W O 0.3960(10) 0.8255(6) 0.0249(4) 0.127(3) Uani 1 1 d .
O8W O 0.6690(11) 0.8430(6) 0.9947(5) 0.153(4) Uani 1 1 d .
Tb1 Tb 0.66412(3) 0.952812(18) 0.189853(15) 0.02586(8) Uani 1 1 d .
Tb2 Tb 0.13180(3) 0.948123(18) 0.203583(15) 0.02438(8) Uani 1 1 d .

loop_
_atom_site_aniso_label
_atom_site_aniso_U_11
_atom_site_aniso_U_22
_atom_site_aniso_U_33
_atom_site_aniso_U_23
_atom_site_aniso_U_13
_atom_site_aniso_U_12
Br1 0.0427(4) 0.0538(4) 0.0533(5) -0.0210(4) -0.0004(3) -0.0092(3)
Br2 0.0391(4) 0.0372(3) 0.0415(4) -0.0116(3) 0.0016(3) -0.0110(3)
Br3 0.0580(5) 0.0557(5) 0.0794(6) -0.0105(4) -0.0069(4) 0.0008(4)
Br4 0.0524(5) 0.0553(5) 0.0763(6) -0.0187(4) -0.0187(4) -0.0159(4)
Br5 0.0536(5) 0.0942(6) 0.0773(6) -0.0550(5) -0.0011(4) -0.0122(4)
Br6 0.0418(4) 0.0349(3) 0.0498(4) -0.0092(3) -0.0025(3) -0.0032(3)
C1 0.022(3) 0.024(3) 0.043(4) -0.016(3) -0.003(3) 0.000(2)
C2 0.025(3) 0.020(3) 0.034(3) -0.013(3) -0.003(3) -0.005(2)
C3 0.023(3) 0.028(3) 0.035(4) -0.008(3) -0.004(3) -0.002(2)
C4 0.047(4) 0.034(4) 0.046(4) -0.001(3) -0.002(3) -0.015(3)
C5 0.025(3) 0.037(4) 0.063(5) -0.007(3) -0.002(3) -0.011(3)
C6 0.022(3) 0.033(3) 0.049(4) -0.009(3) -0.001(3) -0.002(3)
C7 0.027(3) 0.030(3) 0.032(4) -0.012(3) 0.003(3) -0.007(3)
C8 0.024(3) 0.031(3) 0.029(3) -0.011(3) -0.004(3) -0.002(2)
C9 0.027(3) 0.036(3) 0.055(5) -0.022(3) -0.004(3) -0.005(3)
C10 0.052(4) 0.027(3) 0.062(5) -0.018(3) -0.011(4) -0.006(3)
C11 0.041(4) 0.039(4) 0.053(5) -0.012(3) -0.006(3) -0.016(3)
C12 0.022(3) 0.041(4) 0.043(4) -0.015(3) -0.002(3) -0.007(3)
C13 0.031(3) 0.025(3) 0.026(3) -0.003(3) 0.000(3) -0.007(3)
C14 0.025(3) 0.020(3) 0.034(4) -0.002(3) -0.002(3) -0.005(2)
C15 0.024(3) 0.035(4) 0.079(6) -0.005(4) -0.010(3) -0.001(3)
C16 0.034(4) 0.040(4) 0.082(6) 0.003(4) -0.007(4) -0.021(3)
C17 0.044(4) 0.021(3) 0.052(4) 0.002(3) -0.010(3) -0.012(3)
C18 0.023(3) 0.021(3) 0.043(4) -0.003(3) 0.001(3) -0.004(2)
C19 0.025(3) 0.034(3) 0.051(5) -0.009(3) -0.008(3) -0.001(3)
C20 0.030(3) 0.034(3) 0.044(4) -0.008(3) 0.001(3) -0.006(3)
C21 0.031(4) 0.053(4) 0.052(5) -0.024(4) 0.002(3) -0.012(3)
C22 0.052(5) 0.068(5) 0.060(5) -0.037(4) 0.015(4) -0.017(4)
C23 0.052(5) 0.100(7) 0.057(5) -0.042(5) 0.024(4) -0.026(5)
C24 0.040(4) 0.067(5) 0.065(5) -0.022(4) 0.004(4) -0.026(4)
C25 0.028(3) 0.021(3) 0.030(3) -0.005(2) -0.006(3) -0.002(2)
C26 0.020(3) 0.019(3) 0.035(4) -0.004(2) -0.004(2) -0.001(2)
C27 0.019(3) 0.031(3) 0.041(4) -0.006(3) -0.001(3) -0.004(2)
C28 0.031(4) 0.037(4) 0.059(5) -0.017(3) -0.008(3) -0.014(3)
C29 0.046(4) 0.038(4) 0.061(5) -0.022(4) -0.014(4) -0.006(3)
C30 0.029(3) 0.037(4) 0.053(4) -0.018(3) -0.004(3) -0.005(3)
C31 0.030(3) 0.022(3) 0.040(4) -0.006(3) 0.000(3) 0.000(3)
C32 0.023(3) 0.025(3) 0.037(4) -0.009(3) 0.000(3) -0.007(2)
C33 0.026(3) 0.033(3) 0.035(4) -0.005(3) -0.002(3) -0.010(3)
C34 0.050(4) 0.041(4) 0.031(4) -0.003(3) 0.004(3) -0.017(3)
C35 0.031(4) 0.044(4) 0.049(4) -0.010(3) 0.006(3) -0.018(3)
C36 0.024(3) 0.037(3) 0.040(4) -0.013(3) 0.001(3) -0.005(3)
Cu1 0.0417(5) 0.0424(5) 0.1007(9) -0.0053(5) -0.0208(5) 0.0111(4)
Cu2 0.0549(6) 0.0551(6) 0.0869(8) -0.0304(5) -0.0033(5) -0.0177(5)
Cu3 0.0622(6) 0.0670(6) 0.0402(5) -0.0026(5) -0.0137(5) -0.0185(5)
Cu4 0.0348(5) 0.0785(7) 0.0931(8) -0.0526(6) 0.0074(5) -0.0013(5)
Cu5 0.0433(5) 0.0490(5) 0.0826(8) -0.0281(5) -0.0102(5) 0.0118(4)
Cu6 0.0533(6) 0.0341(5) 0.0787(7) -0.0122(5) 0.0066(5) 0.0106(4)
N1 0.028(3) 0.026(3) 0.039(3) -0.003(2) -0.007(2) -0.005(2)
N2 0.034(3) 0.031(3) 0.061(4) -0.021(3) -0.007(3) 0.004(2)
N3 0.033(3) 0.024(3) 0.039(3) -0.004(2) -0.003(2) -0.001(2)
N4 0.045(4) 0.049(3) 0.058(4) -0.027(3) 0.005(3) -0.014(3)
N5 0.030(3) 0.043(3) 0.060(4) -0.031(3) -0.004(3) -0.003(2)
N6 0.041(3) 0.037(3) 0.035(3) -0.003(3) -0.001(3) -0.012(2)
O1 0.028(2) 0.026(2) 0.077(4) 0.002(2) -0.009(2) -0.0117(18)
O2 0.025(2) 0.031(2) 0.053(3) -0.003(2) -0.004(2) 0.0034(18)
O3 0.027(2) 0.035(2) 0.074(4) -0.030(2) -0.007(2) -0.0016(19)
O4 0.027(2) 0.034(2) 0.050(3) -0.018(2) -0.009(2) 0.0056(18)
O5 0.032(2) 0.027(2) 0.051(3) 0.000(2) -0.002(2) -0.0101(18)
O6 0.040(3) 0.023(2) 0.062(3) -0.008(2) -0.022(2) 0.0085(19)
O7 0.036(3) 0.049(3) 0.060(3) -0.023(2) 0.002(2) -0.017(2)
O8 0.027(2) 0.045(3) 0.047(3) -0.016(2) 0.000(2) -0.0114(19)
O9 0.026(2) 0.027(2) 0.064(3) -0.017(2) -0.005(2) -0.0076(18)
O10 0.023(2) 0.043(3) 0.065(3) -0.029(2) -0.005(2) 0.0073(19)
O11 0.031(2) 0.038(2) 0.050(3) 0.006(2) -0.003(2) -0.013(2)
O12 0.031(2) 0.050(3) 0.039(3) 0.003(2) -0.010(2) 0.003(2)
O1W 0.047(3) 0.066(3) 0.059(3) -0.020(3) -0.019(3) -0.002(2)
O2W 0.037(3) 0.071(3) 0.045(3) -0.014(3) -0.012(2) -0.016(2)
O3W 0.029(2) 0.050(3) 0.047(3) -0.024(2) 0.005(2) -0.003(2)
O4W 0.065(3) 0.053(3) 0.038(3) -0.008(2) 0.003(2) -0.016(3)
O5W 0.156(7) 0.095(5) 0.060(4) -0.028(4) 0.015(4) -0.021(5)
O6W 0.101(8) 0.167(10) 0.059(6) -0.026(6) -0.027(5) -0.015(7)
O7W 0.178(8) 0.109(6) 0.093(6) -0.041(5) -0.011(6) -0.001(6)
O8W 0.197(10) 0.130(7) 0.122(7) -0.047(6) 0.038(7) -0.023(7)
Tb1 0.01649(14) 0.01950(14) 0.03952(19) -0.00487(12) -0.00249(12) -0.00283(10)
Tb2 0.01676(14) 0.02023(14) 0.03467(18) -0.00463(12) -0.00427(12) -0.00263(10)

loop_
_atom_type_symbol
_atom_type_description
_atom_type_scat_dispersion_real
_atom_type_scat_dispersion_imag
_atom_type_scat_source
C C 0.0033 0.0016 'International Tables Vol C Tables 4.2.6.8 and 6.1.1.4'
H H 0.0000 0.0000 'International Tables Vol C Tables 4.2.6.8 and 6.1.1.4'
N N 0.0061 0.0033 'International Tables Vol C Tables 4.2.6.8 and 6.1.1.4'
O O 0.0106 0.0060 'International Tables Vol C Tables 4.2.6.8 and 6.1.1.4'
Cu Cu 0.3201 1.2651 'International Tables Vol C Tables 4.2.6.8 and 6.1.1.4'
Tb Tb -0.1723 4.1537 'International Tables Vol C Tables 4.2.6.8 and 6.1.1.4'
Br Br -0.2901 2.4595 'International Tables Vol C Tables 4.2.6.8 and 6.1.1.4'

loop_
_geom_angle_atom_site_label_1
_geom_angle_atom_site_label_2
_geom_angle_atom_site_label_3
_geom_angle
_geom_angle_site_symmetry_1
_geom_angle_site_symmetry_3
Cu3 Br1 Cu2 71.44(4) . .
Cu3 Br2 Cu1 65.49(4) . .
Cu3 Br2 Cu4 70.41(4) . .
Cu1 Br2 Cu4 61.82(3) . .
Cu2 Br3 Cu4 70.11(4) . .
Cu4 Br4 Cu1 65.17(4) . .
Cu5 Br5 Cu6 69.61(4) . .
Cu5 Br6 Cu6 87.46(4) . 2_665
Cu5 Br6 Cu6 62.60(3) . .
Cu6 Br6 Cu6 64.71(4) 2_665 .
O1 C1 O2 125.4(5) . .
O1 C1 C2 116.9(5) . .
O2 C1 C2 117.7(5) . .
C6 C2 C3 118.5(5) . .
C6 C2 C1 121.8(5) . .
C3 C2 C1 119.7(5) . .
N1 C3 C2 122.9(5) . .
N1 C3 H3 118.6 . .
C2 C3 H3 118.6 . .
C5 C4 N1 123.2(6) . .
C5 C4 H4 118.4 . .
N1 C4 H4 118.4 . .
C4 C5 C6 119.4(6) . .
C4 C5 H5 120.3 . .
C6 C5 H5 120.3 . .
C5 C6 C2 119.2(5) . .
C5 C6 H6 120.4 . .
C2 C6 H6 120.4 . .
O3 C7 O4 126.3(5) . .
O3 C7 C8 116.8(5) . .
O4 C7 C8 116.9(5) . .
C9 C8 C12 118.9(5) . .
C9 C8 C7 119.3(5) . .
C12 C8 C7 121.8(5) . .
N2 C9 C8 122.8(6) . .
N2 C9 H9 118.6 . .
C8 C9 H9 118.6 . .
N2 C10 C11 123.6(6) . .
N2 C10 H10 118.2 . .
C11 C10 H10 118.2 . .
C10 C11 C12 118.4(6) . .
C10 C11 H11 120.8 . .
C12 C11 H11 120.8 . .
C8 C12 C11 118.9(6) . .
C8 C12 H12 120.6 . .
C11 C12 H12 120.6 . .
O6 C13 O5 122.9(5) . .
O6 C13 C14 119.6(5) . .
O5 C13 C14 117.4(5) . .
C18 C14 C15 118.9(5) . .
C18 C14 C13 120.2(5) . .
C15 C14 C13 120.8(5) . .
C14 C15 C16 117.3(6) . .
C14 C15 H15 121.4 . .
C16 C15 H15 121.4 . .
C17 C16 C15 120.2(6) . .
C17 C16 H16 119.9 . .
C15 C16 H16 119.9 . .
N3 C17 C16 123.1(5) . .
N3 C17 H17 118.4 . .
C16 C17 H17 118.4 . .
N3 C18 C14 124.1(5) . .
N3 C18 H18 117.9 . .
C14 C18 H18 117.9 . .
O7 C19 O8 121.4(6) . .
O7 C19 C20 121.3(6) . .
O8 C19 C20 117.3(5) . .
O7 C19 Tb1 64.7(4) . 1_545
O8 C19 Tb1 56.9(3) . 1_545
C20 C19 Tb1 171.3(4) . 1_545
C24 C20 C21 117.2(6) . .
C24 C20 C19 123.0(6) . .
C21 C20 C19 119.7(6) . .
N4 C21 C20 124.2(6) . .
N4 C21 H21 117.9 . .
C20 C21 H21 117.9 . .
N4 C22 C23 124.8(7) . .
N4 C22 H22 117.6 . .
C23 C22 H22 117.6 . .
C22 C23 C24 118.0(7) . .
C22 C23 H23 121.0 . .
C24 C23 H23 121.0 . .
C23 C24 C20 119.5(7) . .
C23 C24 H24 120.2 . .
C20 C24 H24 120.2 . .
O9 C25 O10 123.8(5) . .
O9 C25 C26 117.8(5) . .
O10 C25 C26 118.3(5) . .
C27 C26 C30 117.9(5) . .
C27 C26 C25 122.6(5) . .
C30 C26 C25 119.5(5) . .
C28 C27 C26 119.5(5) . .
C28 C27 H27 120.3 . .
C26 C27 H27 120.3 . .
C27 C28 C29 118.4(6) . .
C27 C28 H28 120.8 . .
C29 C28 H28 120.8 . .
N5 C29 C28 123.8(6) . .
N5 C29 H29 118.1 . .
C28 C29 H29 118.1 . .
N5 C30 C26 123.7(6) . .
N5 C30 H30 118.1 . .
C26 C30 H30 118.1 . .
O12 C31 O11 124.8(6) . .
O12 C31 C32 118.0(5) . .
O11 C31 C32 117.3(5) . .
C33 C32 C36 118.2(5) . .
C33 C32 C31 120.2(5) . .
C36 C32 C31 121.6(5) . .
N6 C33 C32 123.7(5) . .
N6 C33 H33 118.1 . .
C32 C33 H33 118.1 . .
N6 C34 C35 123.9(6) . .
N6 C34 H34 118.0 . .
C35 C34 H34 118.0 . .
C34 C35 C36 118.1(6) . .
C34 C35 H35 121.0 . .
C36 C35 H35 121.0 . .
C35 C36 C32 119.3(6) . .
C35 C36 H36 120.4 . .
C32 C36 H36 120.4 . .
N1 Cu1 Br4 116.11(15) . .
N1 Cu1 Br2 116.92(14) . .
Br4 Cu1 Br2 109.13(5) . .
N4 Cu2 Br3 119.07(17) . .
N4 Cu2 Br1 110.38(16) . .
Br3 Cu2 Br1 119.11(5) . .
N6 Cu3 Br2 116.13(15) . .
N6 Cu3 Br1 114.45(15) . .
Br2 Cu3 Br1 126.65(5) . .
N5 Cu4 Br4 115.19(16) . .
N5 Cu4 Br2 107.35(15) . .
Br4 Cu4 Br2 108.79(4) . .
N5 Cu4 Br3 98.44(17) . .
Br4 Cu4 Br3 107.28(5) . .
Br2 Cu4 Br3 119.85(5) . .
N2 Cu5 Br6 122.50(16) . .
N2 Cu5 Br5 114.47(15) . .
Br6 Cu5 Br5 122.29(5) . .
N2 Cu5 Cu6 159.07(16) . .
Br6 Cu5 Cu6 67.17(4) . .
Br5 Cu5 Cu6 56.04(4) . .
N3 Cu6 Br5 128.82(16) . .
N3 Cu6 Br6 107.91(15) . 2_665
Br5 Cu6 Br6 101.38(4) . 2_665
N3 Cu6 Cu5 136.21(15) . .
Br5 Cu6 Cu5 54.34(3) . .
Br6 Cu6 Cu5 113.90(4) 2_665 .
N3 Cu6 Br6 100.21(15) . .
Br5 Cu6 Br6 103.91(4) . .
Br6 Cu6 Br6 115.29(4) 2_665 .
Cu5 Cu6 Br6 50.23(3) . .
N3 Cu6 Cu6 116.33(16) . 2_665
Br5 Cu6 Cu6 114.18(5) . 2_665
Br6 Cu6 Cu6 63.08(4) 2_665 2_665
Cu5 Cu6 Cu6 73.93(4) . 2_665
Br6 Cu6 Cu6 52.21(4) . 2_665
C3 N1 C4 116.9(5) . .
C3 N1 Cu1 121.9(4) . .
C4 N1 Cu1 120.6(4) . .
C10 N2 C9 117.3(5) . .
C10 N2 Cu5 123.3(4) . .
C9 N2 Cu5 118.8(4) . .
C18 N3 C17 116.3(5) . .
C18 N3 Cu6 123.7(4) . .
C17 N3 Cu6 119.8(4) . .
C22 N4 C21 116.2(6) . .
C22 N4 Cu2 124.8(5) . .
C21 N4 Cu2 118.4(5) . .
C29 N5 C30 116.7(6) . .
C29 N5 Cu4 123.2(4) . .
C30 N5 Cu4 119.6(4) . .
C33 N6 C34 116.7(5) . .
C33 N6 Cu3 119.3(4) . .
C34 N6 Cu3 123.0(4) . .
C1 O1 Tb1 142.5(4) . .
C1 O2 Tb2 151.1(4) . .
C7 O3 Tb2 145.2(4) . .
C7 O4 Tb1 134.5(4) . 1_455
C13 O5 Tb1 118.9(4) . 1_545
C13 O6 Tb2 172.8(4) . 1_645
C19 O7 Tb1 89.5(4) . 1_545
C19 O8 Tb1 96.9(4) . 1_545
C25 O9 Tb2 140.2(4) . 1_645
C25 O10 Tb1 158.6(4) . 1_645
C31 O11 Tb2 128.5(4) . 2_666
C31 O12 Tb1 169.5(4) . 2_766
O12 Tb1 O1 82.35(15) 2_766 .
O12 Tb1 O10 145.48(16) 2_766 1_465
O1 Tb1 O10 97.17(15) . 1_465
O12 Tb1 O4 73.49(15) 2_766 1_655
O1 Tb1 O4 86.00(15) . 1_655
O10 Tb1 O4 141.03(15) 1_465 1_655
O12 Tb1 O5 117.12(15) 2_766 1_565
O1 Tb1 O5 155.60(17) . 1_565
O10 Tb1 O5 75.31(15) 1_465 1_565
O4 Tb1 O5 85.93(15) 1_655 1_565
O12 Tb1 O8 72.40(15) 2_766 1_565
O1 Tb1 O8 125.78(16) . 1_565
O10 Tb1 O8 80.48(14) 1_465 1_565
O4 Tb1 O8 128.27(14) 1_655 1_565
O5 Tb1 O8 76.54(15) 1_565 1_565
O12 Tb1 O1W 141.04(16) 2_766 .
O1 Tb1 O1W 78.41(17) . .
O10 Tb1 O1W 71.03(16) 1_465 .
O4 Tb1 O1W 71.66(15) 1_655 .
O5 Tb1 O1W 77.20(16) 1_565 .
O8 Tb1 O1W 145.19(15) 1_565 .
O12 Tb1 O7 76.92(15) 2_766 1_565
O1 Tb1 O7 76.32(16) . 1_565
O10 Tb1 O7 69.54(15) 1_465 1_565
O4 Tb1 O7 147.22(15) 1_655 1_565
O5 Tb1 O7 120.55(14) 1_565 1_565
O8 Tb1 O7 51.89(13) 1_565 1_565
O1W Tb1 O7 129.35(15) . 1_565
O12 Tb1 C19 74.24(16) 2_766 1_565
O1 Tb1 C19 101.30(18) . 1_565
O10 Tb1 C19 72.02(16) 1_465 1_565
O4 Tb1 C19 145.58(16) 1_655 1_565
O5 Tb1 C19 98.35(17) 1_565 1_565
O8 Tb1 C19 26.23(15) 1_565 1_565
O1W Tb1 C19 142.68(16) . 1_565
O7 Tb1 C19 25.72(15) 1_565 1_565
O2 Tb2 O9 95.89(14) . 1_465
O2 Tb2 O6 148.59(17) . 1_465
O9 Tb2 O6 85.50(14) 1_465 1_465
O2 Tb2 O11 91.00(15) . 2_666
O9 Tb2 O11 141.40(16) 1_465 2_666
O6 Tb2 O11 107.40(15) 1_465 2_666
O2 Tb2 O3 81.44(15) . .
O9 Tb2 O3 143.98(17) 1_465 .
O6 Tb2 O3 79.35(14) 1_465 .
O11 Tb2 O3 74.60(16) 2_666 .
O2 Tb2 O3W 141.97(16) . .
O9 Tb2 O3W 78.53(14) 1_465 .
O6 Tb2 O3W 69.13(15) 1_465 .
O11 Tb2 O3W 72.97(15) 2_666 .
O3 Tb2 O3W 124.41(14) . .
O2 Tb2 O4W 72.59(16) . .
O9 Tb2 O4W 73.58(16) 1_465 .
O6 Tb2 O4W 77.81(17) 1_465 .
O11 Tb2 O4W 143.93(16) 2_666 .
O3 Tb2 O4W 71.37(16) . .
O3W Tb2 O4W 137.97(15) . .
O2 Tb2 O2W 70.88(16) . .
O9 Tb2 O2W 74.48(15) 1_465 .
O6 Tb2 O2W 138.47(16) 1_465 .
O11 Tb2 O2W 72.10(15) 2_666 .
O3 Tb2 O2W 135.71(16) . .
O3W Tb2 O2W 71.40(15) . .
O4W Tb2 O2W 127.78(16) . .

loop_
_geom_bond_atom_site_label_1
_geom_bond_atom_site_label_2
_geom_bond_distance
_geom_bond_site_symmetry_2
Br1 Cu3 2.3896(12) .
Br1 Cu2 2.4180(12) .
Br2 Cu3 2.3851(11) .
Br2 Cu1 2.5331(12) .
Br2 Cu4 2.5594(12) .
Br3 Cu2 2.4111(13) .
Br3 Cu4 2.6254(15) .
Br4 Cu4 2.4207(13) .
Br4 Cu1 2.4370(14) .
Br5 Cu5 2.3606(13) .
Br5 Cu6 2.4098(12) .
Br6 Cu5 2.3575(11) .
Br6 Cu6 2.5055(12) 2_665
Br6 Cu6 2.8270(12) .
C1 O1 1.249(6) .
C1 O2 1.250(6) .
C1 C2 1.507(7) .
C2 C6 1.377(8) .
C2 C3 1.383(7) .
C3 N1 1.338(7) .
C3 H3 0.9300 .
C4 C5 1.353(9) .
C4 N1 1.356(8) .
C4 H4 0.9300 .
C5 C6 1.367(8) .
C5 H5 0.9300 .
C6 H6 0.9300 .
C7 O3 1.245(7) .
C7 O4 1.265(7) .
C7 C8 1.507(8) .
C8 C9 1.377(8) .
C8 C12 1.382(8) .
C9 N2 1.341(7) .
C9 H9 0.9300 .
C10 N2 1.339(8) .
C10 C11 1.374(9) .
C10 H10 0.9300 .
C11 C12 1.384(8) .
C11 H11 0.9300 .
C12 H12 0.9300 .
C13 O6 1.239(7) .
C13 O5 1.256(7) .
C13 C14 1.504(7) .
C14 C18 1.372(7) .
C14 C15 1.377(8) .
C15 C16 1.377(8) .
C15 H15 0.9300 .
C16 C17 1.358(9) .
C16 H16 0.9300 .
C17 N3 1.341(8) .
C17 H17 0.9300 .
C18 N3 1.327(7) .
C18 H18 0.9300 .
C19 O7 1.251(7) .
C19 O8 1.283(7) .
C19 C20 1.487(9) .
C19 Tb1 2.882(7) 1_545
C20 C24 1.382(9) .
C20 C21 1.388(8) .
C21 N4 1.333(8) .
C21 H21 0.9300 .
C22 N4 1.329(9) .
C22 C23 1.361(10) .
C22 H22 0.9300 .
C23 C24 1.381(10) .
C23 H23 0.9300 .
C24 H24 0.9300 .
C25 O9 1.242(6) .
C25 O10 1.253(6) .
C25 C26 1.495(8) .
C26 C27 1.380(7) .
C26 C30 1.387(8) .
C27 C28 1.370(8) .
C27 H27 0.9300 .
C28 C29 1.380(9) .
C28 H28 0.9300 .
C29 N5 1.335(8) .
C29 H29 0.9300 .
C30 N5 1.337(8) .
C30 H30 0.9300 .
C31 O12 1.239(7) .
C31 O11 1.262(7) .
C31 C32 1.496(8) .
C32 C33 1.385(8) .
C32 C36 1.386(8) .
C33 N6 1.337(7) .
C33 H33 0.9300 .
C34 N6 1.344(8) .
C34 C35 1.381(9) .
C34 H34 0.9300 .
C35 C36 1.382(8) .
C35 H35 0.9300 .
C36 H36 0.9300 .
Cu1 N1 1.976(5) .
Cu2 N4 2.021(6) .
Cu3 N6 1.995(5) .
Cu4 N5 1.999(5) .
Cu5 N2 1.987(5) .
Cu5 Cu6 2.7232(13) .
Cu6 N3 1.998(5) .
Cu6 Br6 2.5055(12) 2_665
Cu6 Cu6 2.867(2) 2_665
O1 Tb1 2.299(4) .
O2 Tb2 2.295(4) .
O3 Tb2 2.360(4) .
O4 Tb1 2.337(4) 1_455
O5 Tb1 2.362(4) 1_545
O6 Tb2 2.309(4) 1_645
O7 Tb1 2.606(5) 1_545
O8 Tb1 2.431(4) 1_545
O9 Tb2 2.301(4) 1_645
O10 Tb1 2.313(4) 1_645
O11 Tb2 2.354(4) 2_666
O12 Tb1 2.299(4) 2_766
O1W Tb1 2.452(5) .
O2W Tb2 2.507(4) .
O3W Tb2 2.472(4) .
O4W Tb2 2.485(5) .
Tb1 O12 2.299(4) 2_766
Tb1 O10 2.313(4) 1_465
Tb1 O4 2.337(4) 1_655
Tb1 O5 2.362(4) 1_565
Tb1 O8 2.431(4) 1_565
Tb1 O7 2.606(5) 1_565
Tb1 C19 2.882(7) 1_565
Tb2 O9 2.301(4) 1_465
Tb2 O6 2.309(4) 1_465
Tb2 O11 2.354(4) 2_666
